data_7213887
loop_
_publ_author_name
'Shi, Zhi-Qiang'
'Li, Yi-Zhi'
'Guo, Zi-Jian'
'Zheng, He-Gen'

_publ_section_title
;
 Syntheses, structures, and photoluminescent properties of a series of
 metal--organic frameworks constructed by
 5,5&#x2032;-bis(1H-imidazol-1-yl)-2,2&#x2032;-bithiophene and various
 carboxylate ligands
;
_journal_issue 5
_journal_name_full CrystEngComm
_journal_page_first 900
_journal_paper_doi 10.1039/c3ce41966e
_journal_volume 16
_journal_year 2014
_chemical_formula_moiety 'C22 H14 N4 O5 S2 Zn'
_chemical_formula_sum 'C22 H14 N4 O5 S2 Zn'
_chemical_formula_weight 543.86
_chemical_name_systematic
; 
 ? 
;
_space_group_IT_number 2
_symmetry_cell_setting triclinic
_symmetry_space_group_name_Hall '-P 1'
_symmetry_space_group_name_H-M 'P -1'
_atom_sites_solution_hydrogens geom
_atom_sites_solution_primary direct
_atom_sites_solution_secondary difmap
_audit_creation_method SHELXL-97
_cell_angle_alpha 82.4750(10)
_cell_angle_beta 80.7070(10)
_cell_angle_gamma 72.3670(10)
_cell_formula_units_Z 2
_cell_length_a 9.4003(6)
_cell_length_b 9.8766(7)
_cell_length_c 12.0339(8)
_cell_measurement_reflns_used 4612
_cell_measurement_temperature 296(2)
_cell_measurement_theta_max 28.43
_cell_measurement_theta_min 2.29
_cell_volume 1046.79(12)
_computing_cell_refinement 'Bruker SMART'
_computing_data_collection 'Bruker SMART'
_computing_data_reduction 'Bruker SAINT'
_computing_molecular_graphics 'Bruker SHELXTL'
_computing_publication_material 'Bruker SHELXTL'
_computing_structure_refinement 'SHELXL-97 (Sheldrick, 1997)'
_computing_structure_solution 'SHELXS-97 (Sheldrick, 1990)'
_diffrn_ambient_temperature 296(2)
_diffrn_measured_fraction_theta_full 0.990
_diffrn_measured_fraction_theta_max 0.990
_diffrn_measurement_device_type 'CCD area detector'
_diffrn_measurement_method 'phi and omega scans'
_diffrn_radiation_monochromator graphite
_diffrn_radiation_source 'fine-focus sealed tube'
_diffrn_radiation_type MoK\a
_diffrn_radiation_wavelength 0.71073
_diffrn_reflns_av_R_equivalents 0.0090
_diffrn_reflns_av_sigmaI/netI 0.0167
_diffrn_reflns_limit_h_max 12
_diffrn_reflns_limit_h_min -12
_diffrn_reflns_limit_k_max 12
_diffrn_reflns_limit_k_min -12
_diffrn_reflns_limit_l_max 12
_diffrn_reflns_limit_l_min -15
_diffrn_reflns_number 6916
_diffrn_reflns_theta_full 27.10
_diffrn_reflns_theta_max 27.10
_diffrn_reflns_theta_min 2.17
_exptl_absorpt_coefficient_mu 1.419
_exptl_absorpt_correction_T_max 0.8153
_exptl_absorpt_correction_T_min 0.7006
_exptl_absorpt_correction_type multi-scan
_exptl_absorpt_process_details sadabs
_exptl_crystal_colour yellow
_exptl_crystal_density_diffrn 1.725
_exptl_crystal_density_method 'not measured'
_exptl_crystal_description block
_exptl_crystal_F_000 552
_exptl_crystal_size_max 0.27
_exptl_crystal_size_mid 0.20
_exptl_crystal_size_min 0.15
_refine_diff_density_max 0.352
_refine_diff_density_min -0.278
_refine_diff_density_rms 0.052
_refine_ls_extinction_method none
_refine_ls_goodness_of_fit_ref 1.028
_refine_ls_hydrogen_treatment constr
_refine_ls_matrix_type full
_refine_ls_number_parameters 308
_refine_ls_number_reflns 4569
_refine_ls_number_restraints 0
_refine_ls_restrained_S_all 1.028
_refine_ls_R_factor_all 0.0286
_refine_ls_R_factor_gt 0.0256
_refine_ls_shift/su_max 0.001
_refine_ls_shift/su_mean 0.000
_refine_ls_structure_factor_coef Fsqd
_refine_ls_weighting_details 'calc w=1/[\s^2^(Fo^2^)+(0.0600P)^2^+0.1200P] where P=(Fo^2^+2Fc^2^)/3'
_refine_ls_weighting_scheme calc
_refine_ls_wR_factor_gt 0.0817
_refine_ls_wR_factor_ref 0.0836
_reflns_number_gt 4134
_reflns_number_total 4569
_reflns_threshold_expression >2sigma(I)
_cod_data_source_file c3ce41966e.txt
_cod_data_source_block 3
_cod_depositor_comments
;
The following automatic conversions were performed:

'_symmetry_cell_setting' value 'Triclinic' changed to 'triclinic'
according to
/usr/data/users/saulius/automatic-downloads/current/RSC/lib/dictionaries/cif_core.dic
dictionary named 'cif_core.dic' version 2.4.2 from 2011-04-26.

Automatic conversion script
Id: cif_fix_values 2281 2013-09-26 08:29:07Z andrius 
;
_cod_database_code 7213887

loop_
_symmetry_equiv_pos_as_xyz
'x, y, z'
'-x, -y, -z'

loop_
_atom_site_label
_atom_site_type_symbol
_atom_site_fract_x
_atom_site_fract_y
_atom_site_fract_z
_atom_site_U_iso_or_equiv
_atom_site_adp_type
_atom_site_occupancy
_atom_site_symmetry_multiplicity
_atom_site_calc_flag
_atom_site_refinement_flags
C1 C 0.58968(17) 0.06789(16) 0.64184(13) 0.0262(3) Uani 1 1 d .
C2 C 0.57757(17) 0.16875(16) 0.72916(12) 0.0240(3) Uani 1 1 d .
C3 C 0.56743(17) 0.31121(16) 0.69600(12) 0.0249(3) Uani 1 1 d .
H3 H 0.5807 0.3421 0.6197 0.030 Uiso 1 1 calc R
C4 C 0.53717(16) 0.40769(16) 0.77788(13) 0.0234(3) Uani 1 1 d .
C5 C 0.51974(18) 0.56386(17) 0.74593(14) 0.0283(3) Uani 1 1 d .
C6 C 0.52086(17) 0.35956(16) 0.89172(13) 0.0259(3) Uani 1 1 d .
H6 H 0.4990 0.4240 0.9462 0.031 Uiso 1 1 calc R
C7 C 0.53685(18) 0.21653(17) 0.92489(13) 0.0265(3) Uani 1 1 d .
C8 C 0.56382(18) 0.12066(16) 0.84350(13) 0.0259(3) Uani 1 1 d .
H8 H 0.5726 0.0249 0.8653 0.031 Uiso 1 1 calc R
C9 C 0.2504(2) 0.3665(2) 0.56928(15) 0.0373(4) Uani 1 1 d .
H9 H 0.3147 0.4204 0.5738 0.045 Uiso 1 1 calc R
C10 C 0.1588(2) 0.2103(2) 0.52295(16) 0.0420(4) Uani 1 1 d .
H10 H 0.1498 0.1348 0.4885 0.050 Uiso 1 1 calc R
C11 C 0.0513(2) 0.2882(2) 0.59716(16) 0.0430(4) Uani 1 1 d .
H11 H -0.0434 0.2767 0.6229 0.052 Uiso 1 1 calc R
C12 C 0.0407(2) 0.48884(19) 0.70728(15) 0.0343(4) Uani 1 1 d .
C13 C -0.1047(2) 0.5671(2) 0.72286(17) 0.0431(4) Uani 1 1 d .
H13 H -0.1766 0.5642 0.6791 0.052 Uiso 1 1 calc R
C14 C -0.1353(2) 0.6539(2) 0.81333(17) 0.0416(4) Uani 1 1 d .
H14 H -0.2300 0.7148 0.8351 0.050 Uiso 1 1 calc R
C15 C -0.01231(19) 0.63999(19) 0.86585(15) 0.0323(4) Uani 1 1 d .
C16 C 0.00146(19) 0.71235(19) 0.95854(14) 0.0331(4) Uani 1 1 d .
C17 C 0.1234(2) 0.6966(2) 1.01156(19) 0.0485(5) Uani 1 1 d .
H17 H 0.2172 0.6332 0.9912 0.058 Uiso 1 1 calc R
C18 C 0.0949(2) 0.7856(2) 1.10051(18) 0.0475(5) Uani 1 1 d .
H18 H 0.1664 0.7859 1.1455 0.057 Uiso 1 1 calc R
C19 C -0.0480(2) 0.86973(19) 1.11232(14) 0.0328(4) Uani 1 1 d .
C20 C -0.2645(2) 1.01290(19) 1.23103(14) 0.0331(4) Uani 1 1 d .
H20 H -0.3375 0.9837 1.2050 0.040 Uiso 1 1 calc R
C21 C -0.0457(2) 1.0350(2) 1.25215(16) 0.0414(4) Uani 1 1 d .
H21 H 0.0568 1.0258 1.2446 0.050 Uiso 1 1 calc R
C22 C -0.1552(2) 1.1154(2) 1.32327(16) 0.0409(4) Uani 1 1 d .
H22 H -0.1402 1.1716 1.3740 0.049 Uiso 1 1 calc R
N1 N 0.28367(18) 0.25920(16) 0.50590(13) 0.0360(3) Uani 1 1 d .
N2 N 0.11051(17) 0.38823(16) 0.62691(13) 0.0353(3) Uani 1 1 d .
N3 N -0.11619(17) 0.96949(16) 1.19295(12) 0.0326(3) Uani 1 1 d .
N4 N -0.29275(17) 1.10148(16) 1.30944(12) 0.0338(3) Uani 1 1 d .
O1 O 0.60061(15) 0.11424(14) 0.54033(9) 0.0381(3) Uani 1 1 d .
O2 O 0.58650(15) -0.05747(12) 0.67744(10) 0.0356(3) Uani 1 1 d .
O3 O 0.51697(16) 0.60722(12) 0.64232(10) 0.0417(3) Uani 1 1 d .
O4 O 0.51098(19) 0.64115(14) 0.82116(12) 0.0505(4) Uani 1 1 d .
O5 O 0.52664(17) 0.16415(13) 1.03549(9) 0.0411(3) Uani 1 1 d .
H5 H 0.5179 0.2279 1.0757 0.062 Uiso 1 1 calc R
S1 S 0.14406(5) 0.51672(5) 0.80388(4) 0.03953(12) Uani 1 1 d .
S2 S -0.15235(5) 0.84285(5) 1.01575(4) 0.03813(12) Uani 1 1 d .
Zn1 Zn 0.49259(2) 0.186024(17) 0.399935(14) 0.02642(8) Uani 1 1 d .

loop_
_atom_site_aniso_label
_atom_site_aniso_U_11
_atom_site_aniso_U_22
_atom_site_aniso_U_33
_atom_site_aniso_U_23
_atom_site_aniso_U_13
_atom_site_aniso_U_12
C1 0.0322(8) 0.0231(7) 0.0224(7) -0.0072(6) -0.0010(6) -0.0057(6)
C2 0.0308(7) 0.0199(7) 0.0211(7) -0.0048(5) -0.0012(6) -0.0070(6)
C3 0.0314(8) 0.0212(7) 0.0203(7) -0.0011(5) 0.0001(6) -0.0070(6)
C4 0.0264(7) 0.0175(7) 0.0267(7) -0.0031(6) -0.0020(6) -0.0072(5)
C5 0.0308(8) 0.0192(7) 0.0333(8) -0.0035(6) -0.0007(6) -0.0060(6)
C6 0.0338(8) 0.0211(7) 0.0243(7) -0.0075(6) -0.0027(6) -0.0082(6)
C7 0.0376(8) 0.0239(8) 0.0201(7) -0.0024(6) -0.0033(6) -0.0122(6)
C8 0.0390(8) 0.0181(7) 0.0221(7) -0.0024(5) -0.0038(6) -0.0103(6)
C9 0.0365(9) 0.0378(10) 0.0364(9) -0.0160(8) 0.0018(7) -0.0072(7)
C10 0.0549(11) 0.0338(10) 0.0391(10) -0.0137(8) 0.0052(8) -0.0168(8)
C11 0.0458(10) 0.0425(11) 0.0423(11) -0.0124(8) 0.0070(8) -0.0182(8)
C12 0.0367(9) 0.0333(9) 0.0297(8) -0.0107(7) 0.0013(7) -0.0048(7)
C13 0.0356(9) 0.0493(12) 0.0412(10) -0.0149(9) -0.0053(8) -0.0028(8)
C14 0.0312(9) 0.0440(11) 0.0441(10) -0.0185(9) 0.0004(7) 0.0008(8)
C15 0.0305(8) 0.0301(8) 0.0316(8) -0.0102(7) 0.0046(6) -0.0028(6)
C16 0.0302(8) 0.0319(9) 0.0323(9) -0.0121(7) 0.0059(6) -0.0027(7)
C17 0.0309(9) 0.0561(13) 0.0542(12) -0.0310(10) -0.0002(8) 0.0021(8)
C18 0.0324(9) 0.0595(13) 0.0498(12) -0.0256(10) -0.0039(8) -0.0042(9)
C19 0.0355(9) 0.0329(9) 0.0273(8) -0.0096(7) 0.0041(6) -0.0073(7)
C20 0.0360(9) 0.0325(9) 0.0259(8) -0.0088(7) -0.0010(6) -0.0013(7)
C21 0.0445(10) 0.0437(11) 0.0402(10) -0.0141(8) 0.0028(8) -0.0189(8)
C22 0.0541(11) 0.0359(10) 0.0351(9) -0.0112(8) 0.0015(8) -0.0170(8)
N1 0.0433(8) 0.0313(8) 0.0305(7) -0.0104(6) 0.0018(6) -0.0065(6)
N2 0.0382(8) 0.0340(8) 0.0320(8) -0.0134(6) 0.0016(6) -0.0067(6)
N3 0.0377(8) 0.0300(7) 0.0271(7) -0.0081(6) 0.0019(6) -0.0063(6)
N4 0.0440(8) 0.0290(7) 0.0240(7) -0.0060(6) -0.0012(6) -0.0040(6)
O1 0.0550(8) 0.0379(7) 0.0197(6) -0.0049(5) -0.0041(5) -0.0100(6)
O2 0.0566(8) 0.0228(6) 0.0293(6) -0.0105(5) 0.0001(5) -0.0137(5)
O3 0.0662(9) 0.0182(6) 0.0299(6) 0.0001(5) 0.0085(6) -0.0046(5)
O4 0.0833(10) 0.0238(7) 0.0499(8) -0.0098(6) -0.0232(7) -0.0133(7)
O5 0.0807(10) 0.0289(6) 0.0176(5) -0.0021(5) -0.0051(6) -0.0221(6)
S1 0.0302(2) 0.0435(3) 0.0405(3) -0.0214(2) -0.00145(18) 0.00157(18)
S2 0.0335(2) 0.0401(3) 0.0352(2) -0.01742(19) -0.00180(17) 0.00211(18)
Zn1 0.04152(13) 0.01631(11) 0.01887(11) -0.00507(7) -0.00017(8) -0.00499(8)

loop_
_atom_type_symbol
_atom_type_description
_atom_type_scat_dispersion_real
_atom_type_scat_dispersion_imag
_atom_type_scat_source
C C 0.0033 0.0016 'International Tables Vol C Tables 4.2.6.8 and 6.1.1.4'
N N 0.0061 0.0033 'International Tables Vol C Tables 4.2.6.8 and 6.1.1.4'
O O 0.0106 0.0060 'International Tables Vol C Tables 4.2.6.8 and 6.1.1.4'
S S 0.1246 0.1234 'International Tables Vol C Tables 4.2.6.8 and 6.1.1.4'
Zn Zn 0.2839 1.4301 'International Tables Vol C Tables 4.2.6.8 and 6.1.1.4'
H H 0.0000 0.0000 'International Tables Vol C Tables 4.2.6.8 and 6.1.1.4'

loop_
_geom_angle_atom_site_label_1
_geom_angle_atom_site_label_2
_geom_angle_atom_site_label_3
_geom_angle
_geom_angle_site_symmetry_1
_geom_angle_site_symmetry_3
O1 C1 O2 124.80(14) . .
O1 C1 C2 117.92(14) . .
O2 C1 C2 117.27(13) . .
C3 C2 C8 120.41(13) . .
C3 C2 C1 120.00(13) . .
C8 C2 C1 119.37(13) . .
C2 C3 C4 119.66(13) . .
C2 C3 H3 120.2 . .
C4 C3 H3 120.2 . .
C6 C4 C3 119.62(14) . .
C6 C4 C5 118.83(14) . .
C3 C4 C5 121.55(14) . .
O4 C5 O3 124.11(16) . .
O4 C5 C4 118.66(15) . .
O3 C5 C4 117.23(14) . .
C7 C6 C4 120.73(14) . .
C7 C6 H6 119.6 . .
C4 C6 H6 119.6 . .
O5 C7 C6 122.62(14) . .
O5 C7 C8 117.62(14) . .
C6 C7 C8 119.76(14) . .
C7 C8 C2 119.75(14) . .
C7 C8 H8 120.1 . .
C2 C8 H8 120.1 . .
N1 C9 N2 111.24(16) . .
N1 C9 H9 124.4 . .
N2 C9 H9 124.4 . .
C11 C10 N1 109.91(17) . .
C11 C10 H10 125.0 . .
N1 C10 H10 125.0 . .
C10 C11 N2 106.12(17) . .
C10 C11 H11 126.9 . .
N2 C11 H11 126.9 . .
C13 C12 N2 127.80(17) . .
C13 C12 S1 112.39(14) . .
N2 C12 S1 119.76(13) . .
C12 C13 C14 112.20(17) . .
C12 C13 H13 123.9 . .
C14 C13 H13 123.9 . .
C15 C14 C13 113.64(16) . .
C15 C14 H14 123.2 . .
C13 C14 H14 123.2 . .
C14 C15 C16 129.71(16) . .
C14 C15 S1 110.54(13) . .
C16 C15 S1 119.73(14) . .
C17 C16 C15 129.51(17) . .
C17 C16 S2 110.63(14) . .
C15 C16 S2 119.85(14) . .
C16 C17 C18 113.89(17) . .
C16 C17 H17 123.1 . .
C18 C17 H17 123.1 . .
C19 C18 C17 111.99(17) . .
C19 C18 H18 124.0 . .
C17 C18 H18 124.0 . .
C18 C19 N3 127.46(17) . .
C18 C19 S2 112.53(14) . .
N3 C19 S2 120.00(13) . .
N4 C20 N3 111.43(16) . .
N4 C20 H20 124.3 . .
N3 C20 H20 124.3 . .
C22 C21 N3 106.18(17) . .
C22 C21 H21 126.9 . .
N3 C21 H21 126.9 . .
C21 C22 N4 109.74(17) . .
C21 C22 H22 125.1 . .
N4 C22 H22 125.1 . .
C9 N1 C10 105.82(15) . .
C9 N1 Zn1 124.49(13) . .
C10 N1 Zn1 129.68(12) . .
C9 N2 C11 106.91(15) . .
C9 N2 C12 126.77(15) . .
C11 N2 C12 126.23(16) . .
C20 N3 C21 106.88(15) . .
C20 N3 C19 125.62(15) . .
C21 N3 C19 127.41(16) . .
C20 N4 C22 105.76(15) . .
C20 N4 Zn1 124.40(13) . 1_466
C22 N4 Zn1 129.67(12) . 1_466
C1 O1 Zn1 146.28(12) . .
C1 O2 Zn1 126.22(11) . 2_656
C5 O3 Zn1 116.55(11) . 2_666
C7 O5 H5 109.5 . .
C12 S1 C15 91.22(8) . .
C19 S2 C16 90.93(9) . .
O3 Zn1 O2 128.75(5) 2_666 2_656
O3 Zn1 O1 109.22(5) 2_666 .
O2 Zn1 O1 122.03(5) 2_656 .
O3 Zn1 N4 96.02(6) 2_666 1_644
O2 Zn1 N4 88.72(6) 2_656 1_644
O1 Zn1 N4 84.70(5) . 1_644
O3 Zn1 N1 87.28(6) 2_666 .
O2 Zn1 N1 92.77(6) 2_656 .
O1 Zn1 N1 89.91(6) . .
N4 Zn1 N1 174.37(5) 1_644 .

loop_
_geom_bond_atom_site_label_1
_geom_bond_atom_site_label_2
_geom_bond_distance
_geom_bond_site_symmetry_2
C1 O1 1.2466(19) .
C1 O2 1.2636(19) .
C1 C2 1.509(2) .
C2 C3 1.390(2) .
C2 C8 1.394(2) .
C3 C4 1.397(2) .
C3 H3 0.9300 .
C4 C6 1.390(2) .
C4 C5 1.505(2) .
C5 O4 1.236(2) .
C5 O3 1.266(2) .
C6 C7 1.386(2) .
C6 H6 0.9300 .
C7 O5 1.3626(18) .
C7 C8 1.392(2) .
C8 H8 0.9300 .
C9 N1 1.318(2) .
C9 N2 1.352(2) .
C9 H9 0.9300 .
C10 C11 1.352(3) .
C10 N1 1.376(2) .
C10 H10 0.9300 .
C11 N2 1.380(2) .
C11 H11 0.9300 .
C12 C13 1.348(3) .
C12 N2 1.416(2) .
C12 S1 1.7266(18) .
C13 C14 1.414(3) .
C13 H13 0.9300 .
C14 C15 1.368(3) .
C14 H14 0.9300 .
C15 C16 1.443(3) .
C15 S1 1.7317(17) .
C16 C17 1.360(3) .
C16 S2 1.7343(17) .
C17 C18 1.414(3) .
C17 H17 0.9300 .
C18 C19 1.345(3) .
C18 H18 0.9300 .
C19 N3 1.411(2) .
C19 S2 1.7289(18) .
C20 N4 1.312(2) .
C20 N3 1.349(2) .
C20 H20 0.9300 .
C21 C22 1.349(3) .
C21 N3 1.378(2) .
C21 H21 0.9300 .
C22 N4 1.379(3) .
C22 H22 0.9300 .
N1 Zn1 2.1397(15) .
N4 Zn1 2.1124(15) 1_466
O1 Zn1 2.0475(12) .
O2 Zn1 2.0339(12) 2_656
O3 Zn1 2.0170(12) 2_666
O5 H5 0.8200 .
Zn1 O3 2.0170(12) 2_666
Zn1 O2 2.0339(12) 2_656
Zn1 N4 2.1124(15) 1_644

loop_
_geom_hbond_atom_site_label_D
_geom_hbond_atom_site_label_H
_geom_hbond_atom_site_label_A
_geom_hbond_distance_DH
_geom_hbond_distance_HA
_geom_hbond_distance_DA
_geom_hbond_angle_DHA
_geom_hbond_site_symmetry_A
O5 H5 O4 0.82 1.84 2.6568(18) 173.6 2_667

loop_
_geom_torsion_atom_site_label_1
_geom_torsion_atom_site_label_2
_geom_torsion_atom_site_label_3
_geom_torsion_atom_site_label_4
_geom_torsion
_geom_torsion_site_symmetry_4
O1 C1 C2 C3 4.8(2) .
O2 C1 C2 C3 -174.51(14) .
O1 C1 C2 C8 179.43(14) .
O2 C1 C2 C8 0.1(2) .
C8 C2 C3 C4 -2.6(2) .
C1 C2 C3 C4 171.92(14) .
C2 C3 C4 C6 1.4(2) .
C2 C3 C4 C5 -177.80(14) .
C6 C4 C5 O4 9.3(2) .
C3 C4 C5 O4 -171.48(15) .
C6 C4 C5 O3 -171.62(14) .
C3 C4 C5 O3 7.6(2) .
C3 C4 C6 C7 1.1(2) .
C5 C4 C6 C7 -179.62(15) .
C4 C6 C7 O5 177.81(15) .
C4 C6 C7 C8 -2.5(2) .
O5 C7 C8 C2 -178.99(15) .
C6 C7 C8 C2 1.3(2) .
C3 C2 C8 C7 1.3(2) .
C1 C2 C8 C7 -173.32(14) .
N1 C10 C11 N2 0.1(2) .
N2 C12 C13 C14 178.38(19) .
S1 C12 C13 C14 0.9(2) .
C12 C13 C14 C15 -0.3(3) .
C13 C14 C15 C16 178.4(2) .
C13 C14 C15 S1 -0.5(2) .
C14 C15 C16 C17 178.9(2) .
S1 C15 C16 C17 -2.2(3) .
C14 C15 C16 S2 -2.4(3) .
S1 C15 C16 S2 176.49(9) .
C15 C16 C17 C18 -179.5(2) .
S2 C16 C17 C18 1.6(3) .
C16 C17 C18 C19 -1.2(3) .
C17 C18 C19 N3 178.93(18) .
C17 C18 C19 S2 0.2(3) .
N3 C21 C22 N4 -0.1(2) .
N2 C9 N1 C10 0.5(2) .
N2 C9 N1 Zn1 179.98(11) .
C11 C10 N1 C9 -0.3(2) .
C11 C10 N1 Zn1 -179.82(14) .
N1 C9 N2 C11 -0.4(2) .
N1 C9 N2 C12 176.36(17) .
C10 C11 N2 C9 0.2(2) .
C10 C11 N2 C12 -176.62(18) .
C13 C12 N2 C9 142.1(2) .
S1 C12 N2 C9 -40.6(3) .
C13 C12 N2 C11 -41.7(3) .
S1 C12 N2 C11 135.55(18) .
N4 C20 N3 C21 0.3(2) .
N4 C20 N3 C19 177.13(16) .
C22 C21 N3 C20 -0.1(2) .
C22 C21 N3 C19 -176.85(17) .
C18 C19 N3 C20 -154.0(2) .
S2 C19 N3 C20 24.6(2) .
C18 C19 N3 C21 22.1(3) .
S2 C19 N3 C21 -159.19(16) .
N3 C20 N4 C22 -0.4(2) .
N3 C20 N4 Zn1 -175.98(11) 1_466
C21 C22 N4 C20 0.3(2) .
C21 C22 N4 Zn1 175.59(13) 1_466
O2 C1 O1 Zn1 76.1(3) .
C2 C1 O1 Zn1 -103.2(2) .
O1 C1 O2 Zn1 -28.9(2) 2_656
C2 C1 O2 Zn1 150.41(11) 2_656
O4 C5 O3 Zn1 3.0(2) 2_666
C4 C5 O3 Zn1 -176.07(10) 2_666
C13 C12 S1 C15 -1.03(17) .
N2 C12 S1 C15 -178.70(15) .
C14 C15 S1 C12 0.84(16) .
C16 C15 S1 C12 -178.21(16) .
C18 C19 S2 C16 0.63(18) .
N3 C19 S2 C16 -178.23(15) .
C17 C16 S2 C19 -1.29(17) .
C15 C16 S2 C19 179.77(16) .
C1 O1 Zn1 O3 115.2(2) 2_666
C1 O1 Zn1 O2 -65.1(2) 2_656
C1 O1 Zn1 N4 -150.2(2) 1_644
C1 O1 Zn1 N1 28.1(2) .
C9 N1 Zn1 O3 -40.70(16) 2_666
C10 N1 Zn1 O3 138.69(17) 2_666
C9 N1 Zn1 O2 -169.39(15) 2_656
C10 N1 Zn1 O2 10.00(17) 2_656
C9 N1 Zn1 O1 68.55(16) .
C10 N1 Zn1 O1 -112.06(17) .
